data_9004345
loop_
_publ_author_name
'Mace, H. A.'
'Peterson, R. C.'

_publ_section_title
;
 The crystal structure of fichtelite, a naturally occuring hydrocarbon
;
_journal_name_full 'The Canadian Mineralogist'
_journal_page_first 7
_journal_page_last 11
_journal_volume 33
_journal_year 1995
_chemical_formula_sum 'C19 H33'
_chemical_name_mineral Fichtelite
_space_group_IT_number 4
_symmetry_space_group_name_Hall 'P 2yb'
_symmetry_space_group_name_H-M 'P 1 21 1'
_cell_angle_alpha 90
_cell_angle_beta 105.85
_cell_angle_gamma 90
_cell_formula_units_Z 2
_cell_length_a 10.706
_cell_length_b 7.458
_cell_length_c 10.824
_cell_volume 831.387
_database_code_amcsd 0005418
_exptl_crystal_density_diffrn 1.044
_cod_depositor_comments
;
 Marking atom 'C16' as having one attached hydrogen since
 the original publication states that the exact location
 of this hydrogen atom could not be determined.

 Antanas Vaitkus,
 2016-11-08
;
_cod_original_cell_volume 831.388
_cod_database_code 9004345

loop_
_space_group_symop_operation_xyz
x,y,z
-x,1/2+y,-z

loop_
_atom_site_aniso_label
_atom_site_aniso_U_11
_atom_site_aniso_U_22
_atom_site_aniso_U_33
_atom_site_aniso_U_12
_atom_site_aniso_U_13
_atom_site_aniso_U_23
C1 0.08400 0.05200 0.07100 -0.01100 0.01400 -0.00400
C2 0.07900 0.05500 0.08500 -0.00700 0.01000 0.01500
C3 0.09300 0.06500 0.07300 0.01500 0.02700 0.01400
C4 0.05600 0.06000 0.06300 0.00700 0.00900 -0.00200
C5 0.05500 0.06500 0.05700 0.00700 0.01500 -0.00300
C6 0.06900 0.06100 0.07000 -0.02000 0.00100 -0.00800
C7 0.05900 0.06400 0.07000 -0.01900 0.01100 -0.00400
C8 0.05300 0.05400 0.06100 -0.00400 0.01800 -0.00600
C9 0.05300 0.04400 0.05500 -0.00500 0.01000 -0.00600
C10 0.05500 0.04000 0.06600 -0.00300 0.00700 0.00300
C11 0.10300 0.03700 0.07300 -0.02300 0.00100 -0.00400
C12 0.08400 0.06100 0.05600 -0.00900 0.00200 -0.00200
C13 0.05100 0.06200 0.06400 0.00400 0.01700 -0.00300
C14 0.05800 0.06500 0.06100 -0.00800 0.01700 0.00000
C15 0.05700 0.10000 0.05700 0.00300 0.01500 0.01400
C16 0.15000 0.07400 0.07200 -0.04300 0.01000 0.02800
C17 0.11700 0.06400 0.09500 0.01300 0.02100 0.01500
C18 0.09900 0.08500 0.05800 0.01000 0.02900 0.00700
C19 0.04600 0.08500 0.07800 0.00400 0.02400 0.00800

loop_
_atom_site_label
_atom_site_fract_x
_atom_site_fract_y
_atom_site_fract_z
_atom_site_U_iso_or_equiv
_atom_site_attached_hydrogens
C1 0.21850 0.44000 0.62330 0.071(4) 0
C2 0.22710 0.34700 0.75020 0.075(4) 0
C3 0.35960 0.37600 0.84110 0.076(4) 0
C4 0.39420 0.57300 0.86510 0.061(3) 0
C5 0.37430 0.67100 0.73540 0.059(3) 0
C6 0.40930 0.87000 0.75140 0.070(4) 0
C7 0.41890 0.95300 0.62560 0.066(3) 0
C8 0.29590 0.91900 0.51770 0.056(3) 0
C9 0.25950 0.71900 0.50460 0.051(2) 0
C10 0.24260 0.64500 0.63480 0.056(3) 0
C11 0.14230 0.69700 0.39250 0.075(4) 0
C12 0.16540 0.76600 0.26880 0.070(3) 0
C13 0.19090 0.96900 0.27800 0.059(3) 0
C14 0.31220 -0.00500 0.39200 0.061(3) 0
C15 0.20840 0.05800 0.15510 0.072(3) 0
C16 0.21200 0.26200 0.17200 0.102(5) 1
C17 0.09900 0.01600 0.04200 0.094(5) 0
C18 0.32150 0.65700 0.95750 0.079(4) 0
C19 0.12920 0.73200 0.66990 0.068(4) 0
H1 0.26900 0.40000 0.58200 0.08000 0
H2 0.88100 -0.08000 0.43900 0.04000 0
H3 0.79700 -0.29000 0.26800 0.08000 0
H4 0.13500 0.41600 0.78400 0.07000 0
H5 0.57400 -0.16500 0.20000 0.06000 0
H6 0.65300 -0.21300 0.07400 0.08000 0
H7 0.50600 0.07200 0.10600 0.04000 0
H8 0.44600 0.61500 0.68100 0.04000 0
H9 0.48600 0.87200 0.80000 0.07000 0
H10 0.66200 0.43800 0.20500 0.07000 0
H11 0.50100 0.39000 0.40000 0.15000 0
H12 0.52200 0.55000 0.37500 0.16000 0
H13 0.77200 0.48000 0.46000 0.02000 0
H14 0.34600 0.61300 0.47800 0.07000 0
H15 0.96900 0.27000 0.59600 0.12000 0
H16 0.12600 0.60300 0.37500 0.01000 0
H17 0.26600 0.68000 0.25400 0.12000 0
H18 0.89400 0.24100 0.80400 0.02000 0
H19 0.89200 0.50800 0.70400 0.04000 0
H20 0.34700 0.11000 0.38600 0.12000 0
H21 0.39200 0.89000 0.35200 0.13000 0
H22 0.69400 0.50200 0.85700 0.06000 0
H23 0.09500 0.92900 0.02800 0.01000 0
H24 0.14400 0.09000 0.96700 0.14000 0
H25 -0.01500 0.04000 0.04500 0.12000 0
H26 0.22800 0.30000 0.10900 0.03000 0
H27 0.26300 0.33600 0.22600 0.05000 0
H28 0.20200 0.62000 0.92200 0.16000 0
H29 0.33400 0.81000 0.98400 0.09000 0
H30 0.33700 0.62300 0.02600 0.04000 0
H31 0.10300 0.68900 0.74700 0.07000 0
H32 0.04800 0.71000 0.61700 0.08000 0
H33 0.13100 0.85000 0.69500 0.10000 0

loop_
_cod_related_entry_id
_cod_related_entry_database
_cod_related_entry_code
1 AMCSD 0005418
